data_4106601
loop_
_publ_author_name
'Amanda Kae Musch Long'
'George H. Timmer'
'J\'ozsef S. Pap'
'Jamie Lynn Snyder'
'Renyuan Pony Yu'
'John F. Berry'

_publ_contact_author_address
;Department of Chemistry
University of Wisconsin-Madison
1101 University Ave
Madison, WI  53706
USA
;
_publ_contact_author_email berry@chem.wisc.edu
_publ_contact_author_name 'John Ferguson Berry'
_publ_contact_author_phone 809-608-262-7534
_publ_section_title
;
 Aryl C-H Amination by Diruthenium Nitrides in the Solid State and in
 Solution at Room Temperature: Experimental and Computational Study of the
 Reaction Mechanism
;
_journal_name_full 'Journal of the American Chemical Society'
_journal_page_first 13138
_journal_page_last 13150
_journal_paper_doi 10.1021/ja203993p
_journal_volume 133
_journal_year 2011
_chemical_formula_moiety Ru2(C13H7N2Cl4)3NH(C13H6N2Cl4)(C6H14)
_chemical_formula_sum 'C58 H42 Cl16 N9 Ru2'
_chemical_formula_weight 1634.35
_chemical_name_common Ru2(D(3,5-Cl2)PhF)3NH(C13H6N2Cl4)(Hexane)
_chemical_name_systematic
; 
 ? 
;
_space_group_IT_number 15
_symmetry_cell_setting monoclinic
_symmetry_space_group_name_Hall '-C 2yc'
_symmetry_space_group_name_H-M 'C 1 2/c 1'
_atom_sites_solution_hydrogens geom
_atom_sites_solution_primary direct
_atom_sites_solution_secondary difmap
_audit_creation_method SHELXL-97
_audit_update_record
;
2010-05-06 # Formatted by publCIF
;
_cell_angle_alpha 90.00
_cell_angle_beta 105.191(2)
_cell_angle_gamma 90.00
_cell_formula_units_Z 4
_cell_length_a 26.6125(9)
_cell_length_b 12.1901(4)
_cell_length_c 21.7234(7)
_cell_measurement_reflns_used 9379
_cell_measurement_temperature 100(2)
_cell_measurement_theta_max 29.1259
_cell_measurement_theta_min 2.8120
_cell_volume 6801.0(4)
_computing_cell_refinement 'SAINT Ver. 7.24A (Bruker-AXS, 2007)'
_computing_data_collection 'APEX2 Ver. 2.1-4 (Bruker-AXS, 2009)'
_computing_data_reduction 'SAINT Ver. 7.24A'
_computing_molecular_graphics SHELXTL
_computing_publication_material SHELXTL
_computing_structure_refinement 'SHELXTL, OLEX2 (Dolomanov et al., 2009)'
_computing_structure_solution 'SHELXTL (Sheldrick, 2008)'
_diffrn_ambient_temperature 100(2)
_diffrn_measured_fraction_theta_full 0.998
_diffrn_measured_fraction_theta_max 0.998
_diffrn_measurement_device_type 'Bruker SMART APEX2 area detector'
_diffrn_measurement_method '0.60\% \w and 0.6\% \f scans'
_diffrn_radiation_monochromator 'mirror optics'
_diffrn_radiation_source 'microfocus sealed X-ray tube'
_diffrn_radiation_type 'Mo K\a'
_diffrn_radiation_wavelength 0.71073
_diffrn_reflns_av_R_equivalents 0.0338
_diffrn_reflns_av_sigmaI/netI 0.0182
_diffrn_reflns_limit_h_max 36
_diffrn_reflns_limit_h_min -36
_diffrn_reflns_limit_k_max 16
_diffrn_reflns_limit_k_min -16
_diffrn_reflns_limit_l_max 29
_diffrn_reflns_limit_l_min -29
_diffrn_reflns_number 77230
_diffrn_reflns_theta_full 29.20
_diffrn_reflns_theta_max 29.20
_diffrn_reflns_theta_min 1.59
_exptl_absorpt_coefficient_mu 1.117
_exptl_absorpt_correction_T_max 0.9577
_exptl_absorpt_correction_T_min 0.8091
_exptl_absorpt_correction_type multi-scan
_exptl_crystal_colour 'deep purple'
_exptl_crystal_density_diffrn 1.596
_exptl_crystal_description plate
_exptl_crystal_F_000 3252
_exptl_crystal_size_max 0.20
_exptl_crystal_size_mid 0.18
_exptl_crystal_size_min 0.04
_refine_diff_density_max 2.983
_refine_diff_density_min -1.297
_refine_diff_density_rms 0.140
_refine_ls_extinction_method none
_refine_ls_goodness_of_fit_ref 1.079
_refine_ls_hydrogen_treatment undef
_refine_ls_matrix_type full
_refine_ls_number_parameters 387
_refine_ls_number_reflns 9186
_refine_ls_number_restraints 5
_refine_ls_restrained_S_all 1.079
_refine_ls_R_factor_all 0.0515
_refine_ls_R_factor_gt 0.0455
_refine_ls_shift/su_max 0.001
_refine_ls_shift/su_mean 0.000
_refine_ls_structure_factor_coef Fsqd
_refine_ls_weighting_details 'calc w=1/[\s^2^(Fo^2^)+(0.0633P)^2^+42.0009P] where P=(Fo^2^+2Fc^2^)/3'
_refine_ls_weighting_scheme calc
_refine_ls_wR_factor_gt 0.1277
_refine_ls_wR_factor_ref 0.1331
_reflns_number_gt 8152
_reflns_number_total 9186
_reflns_threshold_expression >2sigma(I)
_cod_data_source_file ja203993p_si_001.cif
_cod_data_source_block berry126
_cod_database_code 4106601

loop_
_symmetry_equiv_pos_as_xyz
'x, y, z'
'-x, y, -z+1/2'
'x+1/2, y+1/2, z'
'-x+1/2, y+1/2, -z+1/2'
'-x, -y, -z'
'x, -y, z-1/2'
'-x+1/2, -y+1/2, -z'
'x+1/2, -y+1/2, z-1/2'

loop_
_atom_site_label
_atom_site_type_symbol
_atom_site_fract_x
_atom_site_fract_y
_atom_site_fract_z
_atom_site_U_iso_or_equiv
_atom_site_adp_type
_atom_site_occupancy
_atom_site_symmetry_multiplicity
_atom_site_calc_flag
_atom_site_refinement_flags
_atom_site_disorder_assembly
_atom_site_disorder_group
Ru1 Ru 0.044939(8) 0.895469(18) 0.248510(11) 0.01640(7) Uani 1 1 d . . .
Cl1 Cl 0.16714(4) 0.43403(9) 0.39517(7) 0.0527(3) Uani 1 1 d . A .
Cl2 Cl 0.25748(4) 0.82952(10) 0.39704(8) 0.0620(4) Uani 1 1 d . A .
Cl3 Cl 0.22954(4) 1.10936(8) 0.47546(5) 0.0408(2) Uani 1 1 d . . .
Cl4 Cl 0.18266(5) 1.27774(12) 0.23913(6) 0.0625(4) Uani 1 1 d . . .
Cl5 Cl 0.21206(3) 0.93404(8) 0.16798(4) 0.03319(19) Uani 1 1 d . . .
Cl6 Cl 0.07464(4) 1.12159(9) -0.03092(4) 0.0397(2) Uani 1 1 d . . .
Cl7 Cl 0.09243(4) 0.75025(9) -0.01969(4) 0.0384(2) Uani 1 1 d . . .
Cl8 Cl 0.20048(3) 0.57167(10) 0.20195(5) 0.0410(2) Uani 1 1 d . . .
N1 N 0.1138(2) 0.9194(4) 0.2229(3) 0.0216(10) Uani 0.50 1 d P A 1
H1 H 0.1433 0.8937 0.2470 0.026 Uiso 0.50 1 calc PR A 1
N2 N 0.05990(9) 0.7817(2) 0.32144(12) 0.0188(5) Uani 1 1 d . . .
N3 N 0.05607(10) 1.0247(2) 0.31190(13) 0.0221(5) Uani 1 1 d . . .
N4 N 0.02595(10) 1.0018(2) 0.17372(13) 0.0216(5) Uani 1 1 d . A .
N5 N 0.02787(9) 0.7706(2) 0.18288(12) 0.0182(4) Uani 1 1 d . A .
C1 C 0.10936(11) 0.7319(3) 0.34647(13) 0.0192(5) Uani 1 1 d . . .
C1S C 0.3928(4) 0.9172(9) 0.4888(4) 0.054(2) Uiso 0.50 1 d PD B -1
H1SB H 0.3639 0.9698 0.4785 0.081 Uiso 0.50 1 calc PR B -1
H1SC H 0.4244 0.9540 0.5137 0.081 Uiso 0.50 1 calc PR B -1
H1SA H 0.3841 0.8566 0.5137 0.081 Uiso 0.50 1 calc PR B -1
C2 C 0.15406(12) 0.7963(3) 0.35750(16) 0.0251(6) Uani 1 1 d . A .
H2 H 0.1516 0.8726 0.3482 0.030 Uiso 1 1 calc R . .
C2S C 0.4024(4) 0.8717(9) 0.4260(4) 0.054(2) Uiso 0.50 1 d PD B -1
H2SA H 0.3947 0.7921 0.4227 0.065 Uiso 0.50 1 calc PR B -1
H2SB H 0.3787 0.9085 0.3890 0.065 Uiso 0.50 1 calc PR B -1
C3 C 0.20220(13) 0.7476(3) 0.38218(19) 0.0328(7) Uani 1 1 d . . .
C3S C 0.4589(5) 0.8908(19) 0.4246(8) 0.127(7) Uiso 0.50 1 d PD B -1
H3SA H 0.4825 0.8372 0.4521 0.152 Uiso 0.50 1 calc PR B -1
H3SB H 0.4704 0.9659 0.4391 0.152 Uiso 0.50 1 calc PR B -1
C4 C 0.20782(13) 0.6373(3) 0.3956(2) 0.0350(8) Uani 1 1 d . A .
H4 H 0.2411 0.6055 0.4128 0.042 Uiso 1 1 calc R . .
C4S C 0.4583(7) 0.8747(17) 0.3542(7) 0.108(6) Uiso 0.50 1 d PD B -1
H4SB H 0.4220 0.8954 0.3326 0.130 Uiso 0.50 1 calc PR B -1
H4SA H 0.4588 0.7937 0.3513 0.130 Uiso 0.50 1 calc PR B -1
C5 C 0.16278(14) 0.5745(3) 0.38271(18) 0.0312(7) Uani 1 1 d . . .
C5S C 0.4864(7) 0.9068(15) 0.3033(8) 0.100(5) Uiso 0.50 1 d PD B -1
H5SB H 0.5193 0.9361 0.3311 0.120 Uiso 0.50 1 calc PR B -1
H5SA H 0.4663 0.9731 0.2856 0.120 Uiso 0.50 1 calc PR B -1
C6 C 0.11384(12) 0.6196(3) 0.35784(16) 0.0253(6) Uani 1 1 d . A .
H6 H 0.0837 0.5743 0.3487 0.030 Uiso 1 1 calc R . .
C6S C 0.506(2) 0.8710(18) 0.2449(19) 0.170(10) Uiso 0.50 1 d PD B -1
H6SA H 0.4758 0.8512 0.2097 0.255 Uiso 0.50 1 calc PR B -1
H6SB H 0.5288 0.8075 0.2565 0.255 Uiso 0.50 1 calc PR B -1
H6SC H 0.5247 0.9316 0.2317 0.255 Uiso 0.50 1 calc PR B -1
C7 C 0.16537(15) 1.2004(3) 0.29727(19) 0.0353(8) Uani 1 1 d . . .
C8 C 0.20029(14) 1.1912(3) 0.35648(18) 0.0315(7) Uani 1 1 d . . .
H8 H 0.2329 1.2277 0.3659 0.038 Uiso 1 1 calc R . .
C9 C 0.18610(13) 1.1273(3) 0.40127(17) 0.0275(6) Uani 1 1 d . . .
C10 C 0.13838(13) 1.0736(3) 0.38832(16) 0.0260(6) Uani 1 1 d . A .
H10 H 0.1295 1.0298 0.4201 0.031 Uiso 1 1 calc R . .
C11 C 0.10393(12) 1.0846(3) 0.32849(16) 0.0238(6) Uani 1 1 d . . .
C12 C 0.11722(14) 1.1488(3) 0.28236(17) 0.0299(7) Uani 1 1 d . A .
H12 H 0.0938 1.1573 0.2413 0.036 Uiso 1 1 calc R . .
C13 C 0.11269(12) 0.9772(3) 0.16648(15) 0.0235(6) Uani 1 1 d . . .
H13 H 0.1209 0.9459 0.2080 0.028 Uiso 0.50 1 calc PR A 2
C14 C 0.15042(11) 0.9851(3) 0.13259(15) 0.0226(6) Uani 1 1 d . A .
C15 C 0.13975(12) 1.0298(3) 0.07237(15) 0.0238(6) Uani 1 1 d . . .
H15 H 0.1658 1.0347 0.0499 0.029 Uiso 1 1 calc R A .
C16 C 0.08957(13) 1.0674(3) 0.04568(14) 0.0237(6) Uani 1 1 d . A .
C17 C 0.05023(11) 1.0616(3) 0.07664(14) 0.0213(5) Uani 1 1 d . . .
H17 H 0.0162 1.0875 0.0567 0.026 Uiso 1 1 calc R A .
C18 C 0.06197(11) 1.0168(2) 0.13784(14) 0.0202(5) Uani 1 1 d . A .
C19 C 0.09849(13) 0.7190(3) 0.05971(15) 0.0251(6) Uani 1 1 d . . .
C20 C 0.14254(13) 0.6638(3) 0.09332(16) 0.0273(6) Uani 1 1 d . . .
H20 H 0.1688 0.6414 0.0737 0.033 Uiso 1 1 calc R . .
C21 C 0.14651(12) 0.6428(3) 0.15752(16) 0.0265(6) Uani 1 1 d . . .
C22 C 0.10942(12) 0.6764(3) 0.18737(15) 0.0235(6) Uani 1 1 d . A .
H22 H 0.1138 0.6623 0.2315 0.028 Uiso 1 1 calc R . .
C23 C 0.06536(11) 0.7316(2) 0.15182(14) 0.0195(5) Uani 1 1 d . . .
C24 C 0.05948(12) 0.7526(3) 0.08734(15) 0.0221(6) Uani 1 1 d . A .
H24 H 0.0294 0.7893 0.0627 0.026 Uiso 1 1 calc R . .
C25 C -0.02084(11) 0.7408(2) 0.15835(14) 0.0194(5) Uani 1 1 d . . .
H25 H -0.0283 0.6880 0.1250 0.023 Uiso 1 1 calc R A .
C26 C -0.02043(12) 1.0506(3) 0.15838(15) 0.0229(6) Uani 1 1 d . . .
H26 H -0.0279 1.1046 0.1257 0.027 Uiso 1 1 calc R A .

loop_
_atom_site_aniso_label
_atom_site_aniso_U_11
_atom_site_aniso_U_22
_atom_site_aniso_U_33
_atom_site_aniso_U_23
_atom_site_aniso_U_13
_atom_site_aniso_U_12
Ru1 0.01239(11) 0.01648(12) 0.02132(12) -0.00170(8) 0.00619(8) -0.00003(7)
Cl1 0.0366(5) 0.0305(5) 0.0875(9) 0.0183(5) 0.0103(5) 0.0104(4)
Cl2 0.0196(4) 0.0469(6) 0.1156(11) -0.0116(7) 0.0111(5) -0.0053(4)
Cl3 0.0351(5) 0.0444(5) 0.0384(5) -0.0002(4) 0.0015(4) -0.0158(4)
Cl4 0.0577(7) 0.0778(9) 0.0482(6) 0.0173(6) 0.0072(5) -0.0438(6)
Cl5 0.0179(3) 0.0446(5) 0.0349(4) -0.0025(4) 0.0031(3) 0.0076(3)
Cl6 0.0483(5) 0.0520(5) 0.0249(4) 0.0154(4) 0.0205(4) 0.0246(4)
Cl7 0.0432(5) 0.0528(6) 0.0244(4) 0.0089(4) 0.0180(3) 0.0112(4)
Cl8 0.0255(4) 0.0600(6) 0.0383(5) 0.0111(4) 0.0096(3) 0.0195(4)
N1 0.017(2) 0.024(2) 0.026(3) 0.003(2) 0.0096(19) 0.0007(19)
N2 0.0150(10) 0.0224(11) 0.0186(11) 0.0006(9) 0.0038(9) 0.0025(9)
N3 0.0201(11) 0.0221(12) 0.0280(13) -0.0071(10) 0.0128(10) -0.0061(9)
N4 0.0208(12) 0.0218(12) 0.0261(12) 0.0040(10) 0.0132(10) 0.0022(9)
N5 0.0170(11) 0.0193(11) 0.0191(11) -0.0009(9) 0.0062(9) 0.0017(9)
C1 0.0167(12) 0.0261(14) 0.0153(12) -0.0008(10) 0.0049(10) 0.0031(11)
C2 0.0186(13) 0.0261(15) 0.0309(16) -0.0012(12) 0.0070(11) 0.0020(11)
C3 0.0182(14) 0.0362(18) 0.043(2) -0.0063(15) 0.0059(13) -0.0017(13)
C4 0.0178(14) 0.0394(19) 0.044(2) 0.0028(16) 0.0025(13) 0.0078(13)
C5 0.0275(16) 0.0277(16) 0.0371(18) 0.0081(14) 0.0064(14) 0.0068(13)
C6 0.0203(14) 0.0262(15) 0.0296(16) 0.0024(12) 0.0069(12) 0.0012(11)
C7 0.0371(19) 0.0351(18) 0.0366(19) -0.0006(15) 0.0148(15) -0.0171(15)
C8 0.0257(15) 0.0295(16) 0.0411(19) -0.0044(14) 0.0121(14) -0.0117(13)
C9 0.0255(15) 0.0268(15) 0.0314(16) -0.0062(13) 0.0097(13) -0.0065(12)
C10 0.0259(15) 0.0259(15) 0.0300(16) -0.0072(12) 0.0140(12) -0.0082(12)
C11 0.0220(14) 0.0228(14) 0.0304(15) -0.0098(12) 0.0136(12) -0.0079(11)
C12 0.0308(17) 0.0293(16) 0.0317(17) -0.0032(13) 0.0119(13) -0.0117(13)
C13 0.0234(14) 0.0268(15) 0.0202(13) 0.0002(11) 0.0055(11) 0.0050(11)
C14 0.0151(12) 0.0248(14) 0.0274(15) -0.0021(12) 0.0048(11) 0.0015(11)
C15 0.0208(14) 0.0261(14) 0.0283(15) 0.0000(12) 0.0130(12) -0.0009(11)
C16 0.0276(15) 0.0269(15) 0.0192(13) 0.0044(11) 0.0106(11) 0.0037(12)
C17 0.0180(13) 0.0250(14) 0.0211(13) 0.0003(11) 0.0058(10) 0.0027(11)
C18 0.0171(12) 0.0218(13) 0.0240(14) 0.0007(11) 0.0096(11) -0.0008(10)
C19 0.0269(15) 0.0293(15) 0.0217(14) 0.0026(12) 0.0110(12) 0.0017(12)
C20 0.0233(14) 0.0353(17) 0.0264(15) 0.0007(13) 0.0120(12) 0.0028(13)
C21 0.0188(13) 0.0330(16) 0.0276(15) 0.0034(13) 0.0061(11) 0.0052(12)
C22 0.0203(13) 0.0297(15) 0.0206(13) 0.0017(11) 0.0057(11) 0.0033(11)
C23 0.0181(12) 0.0198(13) 0.0217(13) -0.0008(10) 0.0071(10) 0.0001(10)
C24 0.0226(14) 0.0229(14) 0.0214(14) 0.0013(11) 0.0069(11) 0.0020(11)
C25 0.0217(13) 0.0194(13) 0.0173(12) 0.0000(10) 0.0058(10) -0.0004(10)
C26 0.0239(14) 0.0208(13) 0.0280(15) 0.0056(11) 0.0141(12) 0.0049(11)

loop_
_atom_type_symbol
_atom_type_description
_atom_type_scat_dispersion_real
_atom_type_scat_dispersion_imag
_atom_type_scat_source
C C 0.0033 0.0016 'International Tables Vol C Tables 4.2.6.8 and 6.1.1.4'
H H 0.0000 0.0000 'International Tables Vol C Tables 4.2.6.8 and 6.1.1.4'
N N 0.0061 0.0033 'International Tables Vol C Tables 4.2.6.8 and 6.1.1.4'
Cl Cl 0.1484 0.1585 'International Tables Vol C Tables 4.2.6.8 and 6.1.1.4'
Ru Ru -1.2594 0.8363 'International Tables Vol C Tables 4.2.6.8 and 6.1.1.4'

loop_
_geom_angle_atom_site_label_1
_geom_angle_atom_site_label_2
_geom_angle_atom_site_label_3
_geom_angle
_geom_angle_site_symmetry_1
_geom_angle_site_symmetry_3
N4 Ru1 N5 87.37(10) . .
N4 Ru1 N3 90.50(11) . .
N5 Ru1 N3 175.51(10) . .
N4 Ru1 N2 176.22(10) . .
N5 Ru1 N2 89.89(10) . .
N3 Ru1 N2 92.04(11) . .
N4 Ru1 N1 75.40(17) . .
N5 Ru1 N1 88.16(17) . .
N3 Ru1 N1 95.14(17) . .
N2 Ru1 N1 107.14(16) . .
N4 Ru1 Ru1 88.91(7) . 2
N5 Ru1 Ru1 88.75(7) . 2
N3 Ru1 Ru1 87.25(7) . 2
N2 Ru1 Ru1 88.43(7) . 2
N1 Ru1 Ru1 164.12(15) . 2
C13 N1 Ru1 119.1(3) . .
C13 N1 H1 120.4 . .
Ru1 N1 H1 120.4 . .
C25 N2 C1 116.1(3) 2 .
C25 N2 Ru1 119.8(2) 2 .
C1 N2 Ru1 123.60(19) . .
C26 N3 C11 117.5(3) 2 .
C26 N3 Ru1 120.9(2) 2 .
C11 N3 Ru1 121.42(19) . .
C26 N4 C18 121.9(3) . .
C26 N4 Ru1 120.3(2) . .
C18 N4 Ru1 117.8(2) . .
C25 N5 C23 117.0(2) . .
C25 N5 Ru1 120.0(2) . .
C23 N5 Ru1 121.41(19) . .
C6 C1 C2 119.7(3) . .
C6 C1 N2 121.0(3) . .
C2 C1 N2 119.3(3) . .
C3 C2 C1 119.1(3) . .
C3 C2 H2 120.4 . .
C1 C2 H2 120.4 . .
C3S C2S C1S 110.6(9) . .
C3S C2S H2SA 109.5 . .
C1S C2S H2SA 109.5 . .
C3S C2S H2SB 109.5 . .
C1S C2S H2SB 109.5 . .
H2SA C2S H2SB 108.1 . .
C4 C3 C2 122.6(3) . .
C4 C3 Cl2 118.9(3) . .
C2 C3 Cl2 118.5(3) . .
C2S C3S C4S 104.3(11) . .
C2S C3S H3SA 110.9 . .
C4S C3S H3SA 110.9 . .
C2S C3S H3SB 110.9 . .
C4S C3S H3SB 110.9 . .
H3SA C3S H3SB 108.9 . .
C3 C4 C5 117.2(3) . .
C3 C4 H4 121.4 . .
C5 C4 H4 121.4 . .
C3S C4S C5S 143.3(16) . .
C3S C4S H4SB 101.1 . .
C5S C4S H4SB 101.1 . .
C3S C4S H4SA 101.1 . .
C5S C4S H4SA 101.1 . .
H4SB C4S H4SA 104.5 . .
C6 C5 C4 122.2(3) . .
C6 C5 Cl1 118.1(3) . .
C4 C5 Cl1 119.7(3) . .
C4S C5S C6S 147.5(19) . .
C4S C5S H5SB 99.9 . .
C6S C5S H5SB 99.9 . .
C4S C5S H5SA 99.9 . .
C6S C5S H5SA 99.9 . .
H5SB C5S H5SA 104.2 . .
C5 C6 C1 119.2(3) . .
C5 C6 H6 120.4 . .
C1 C6 H6 120.4 . .
C8 C7 C12 122.4(3) . .
C8 C7 Cl4 118.8(3) . .
C12 C7 Cl4 118.8(3) . .
C9 C8 C7 117.6(3) . .
C9 C8 H8 121.2 . .
C7 C8 H8 121.2 . .
C8 C9 C10 122.0(3) . .
C8 C9 Cl3 119.3(3) . .
C10 C9 Cl3 118.7(3) . .
C11 C10 C9 119.2(3) . .
C11 C10 H10 120.4 . .
C9 C10 H10 120.4 . .
C10 C11 C12 120.0(3) . .
C10 C11 N3 120.9(3) . .
C12 C11 N3 119.0(3) . .
C7 C12 C11 118.8(3) . .
C7 C12 H12 120.6 . .
C11 C12 H12 120.6 . .
C14 C13 N1 129.8(3) . .
C14 C13 C18 118.7(3) . .
N1 C13 C18 110.7(3) . .
C14 C13 H13 120.7 . .
N1 C13 H13 13.0 . .
C18 C13 H13 120.7 . .
C15 C14 C13 122.1(3) . .
C15 C14 Cl5 119.9(2) . .
C13 C14 Cl5 118.0(2) . .
C14 C15 C16 117.7(3) . .
C14 C15 H15 121.2 . .
C16 C15 H15 121.2 . .
C17 C16 C15 123.2(3) . .
C17 C16 Cl6 118.1(2) . .
C15 C16 Cl6 118.7(2) . .
C16 C17 C18 118.2(3) . .
C16 C17 H17 120.9 . .
C18 C17 H17 120.9 . .
C17 C18 N4 124.6(3) . .
C17 C18 C13 120.1(3) . .
N4 C18 C13 115.1(3) . .
C20 C19 C24 122.8(3) . .
C20 C19 Cl7 118.5(2) . .
C24 C19 Cl7 118.7(2) . .
C19 C20 C21 116.7(3) . .
C19 C20 H20 121.6 . .
C21 C20 H20 121.6 . .
C22 C21 C20 122.7(3) . .
C22 C21 Cl8 118.5(3) . .
C20 C21 Cl8 118.8(2) . .
C21 C22 C23 119.0(3) . .
C21 C22 H22 120.5 . .
C23 C22 H22 120.5 . .
C24 C23 C22 120.1(3) . .
C24 C23 N5 120.5(3) . .
C22 C23 N5 119.3(3) . .
C19 C24 C23 118.7(3) . .
C19 C24 H24 120.6 . .
C23 C24 H24 120.6 . .
N5 C25 N2 122.4(3) . 2
N5 C25 H25 118.8 . .
N2 C25 H25 118.8 2 .
N3 C26 N4 120.6(3) 2 .
N3 C26 H26 119.7 2 .
N4 C26 H26 119.7 . .

loop_
_geom_bond_atom_site_label_1
_geom_bond_atom_site_label_2
_geom_bond_distance
_geom_bond_site_symmetry_2
Ru1 N4 2.036(3) .
Ru1 N5 2.054(2) .
Ru1 N3 2.062(3) .
Ru1 N2 2.064(2) .
Ru1 N1 2.070(5) .
Ru1 Ru1 2.4096(4) 2
Cl1 C5 1.732(4) .
Cl2 C3 1.736(4) .
Cl3 C9 1.734(4) .
Cl4 C7 1.732(4) .
Cl5 C14 1.735(3) .
Cl6 C16 1.737(3) .
Cl7 C19 1.732(3) .
Cl8 C21 1.737(3) .
N1 C13 1.408(6) .
N1 H1 0.8800 .
N2 C25 1.327(4) 2
N2 C1 1.422(4) .
N3 C26 1.318(4) 2
N3 C11 1.430(4) .
N4 C26 1.332(4) .
N4 C18 1.397(4) .
N5 C25 1.317(4) .
N5 C23 1.424(4) .
C1 C6 1.391(4) .
C1 C2 1.393(4) .
C1S C2S 1.555(8) .
C1S H1SB 0.9800 .
C1S H1SC 0.9800 .
C1S H1SA 0.9800 .
C2 C3 1.386(5) .
C2 H2 0.9500 .
C2S C3S 1.531(9) .
C2S H2SA 0.9900 .
C2S H2SB 0.9900 .
C3 C4 1.376(5) .
C3S C4S 1.537(9) .
C3S H3SA 0.9900 .
C3S H3SB 0.9900 .
C4 C5 1.388(5) .
C4 H4 0.9500 .
C4S C5S 1.538(9) .
C4S H4SB 0.9900 .
C4S H4SA 0.9900 .
C5 C6 1.386(5) .
C5S C6S 1.551(10) .
C5S H5SB 0.9900 .
C5S H5SA 0.9900 .
C6 H6 0.9500 .
C6S H6SA 0.9800 .
C6S H6SB 0.9800 .
C6S H6SC 0.9800 .
C7 C8 1.380(5) .
C7 C12 1.387(5) .
C8 C9 1.375(5) .
C8 H8 0.9500 .
C9 C10 1.390(4) .
C10 C11 1.387(5) .
C10 H10 0.9500 .
C11 C12 1.388(5) .
C12 H12 0.9500 .
C13 C14 1.395(4) .
C13 C18 1.415(4) .
C13 H13 0.9500 .
C14 C15 1.376(4) .
C15 C16 1.387(4) .
C15 H15 0.9500 .
C16 C17 1.386(4) .
C17 C18 1.395(4) .
C17 H17 0.9500 .
C19 C20 1.382(5) .
C19 C24 1.390(4) .
C20 C21 1.395(5) .
C20 H20 0.9500 .
C21 C22 1.378(4) .
C22 C23 1.396(4) .
C22 H22 0.9500 .
C23 C24 1.392(4) .
C24 H24 0.9500 .
C25 N2 1.327(4) 2
C25 H25 0.9500 .
C26 N3 1.318(4) 2
C26 H26 0.9500 .

loop_
_geom_torsion_atom_site_label_1
_geom_torsion_atom_site_label_2
_geom_torsion_atom_site_label_3
_geom_torsion_atom_site_label_4
_geom_torsion
_geom_torsion_site_symmetry_1
_geom_torsion_site_symmetry_4
N4 Ru1 N1 C13 -8.9(3) . .
N5 Ru1 N1 C13 78.9(4) . .
N3 Ru1 N1 C13 -98.0(4) . .
N2 Ru1 N1 C13 168.2(3) . .
Ru1 Ru1 N1 C13 0.0(9) 2 .
N4 Ru1 N2 C25 -39.9(16) . 2
N5 Ru1 N2 C25 -83.5(2) . 2
N3 Ru1 N2 C25 92.4(2) . 2
N1 Ru1 N2 C25 -171.5(3) . 2
Ru1 Ru1 N2 C25 5.2(2) 2 2
N4 Ru1 N2 C1 131.2(14) . .
N5 Ru1 N2 C1 87.5(2) . .
N3 Ru1 N2 C1 -96.5(2) . .
N1 Ru1 N2 C1 -0.5(3) . .
Ru1 Ru1 N2 C1 176.3(2) 2 .
N4 Ru1 N3 C26 101.7(3) . 2
N5 Ru1 N3 C26 40.0(14) . 2
N2 Ru1 N3 C26 -75.5(3) . 2
N1 Ru1 N3 C26 177.1(3) . 2
Ru1 Ru1 N3 C26 12.8(3) 2 2
N4 Ru1 N3 C11 -82.6(3) . .
N5 Ru1 N3 C11 -144.3(12) . .
N2 Ru1 N3 C11 100.2(3) . .
N1 Ru1 N3 C11 -7.2(3) . .
Ru1 Ru1 N3 C11 -171.5(2) 2 .
N5 Ru1 N4 C26 100.6(3) . .
N3 Ru1 N4 C26 -75.4(3) . .
N2 Ru1 N4 C26 56.9(16) . .
N1 Ru1 N4 C26 -170.6(3) . .
Ru1 Ru1 N4 C26 11.8(2) 2 .
N5 Ru1 N4 C18 -76.3(2) . .
N3 Ru1 N4 C18 107.7(2) . .
N2 Ru1 N4 C18 -120.0(14) . .
N1 Ru1 N4 C18 12.5(3) . .
Ru1 Ru1 N4 C18 -165.1(2) 2 .
N4 Ru1 N5 C25 -80.9(2) . .
N3 Ru1 N5 C25 -19.1(14) . .
N2 Ru1 N5 C25 96.5(2) . .
N1 Ru1 N5 C25 -156.4(3) . .
Ru1 Ru1 N5 C25 8.0(2) 2 .
N4 Ru1 N5 C23 84.4(2) . .
N3 Ru1 N5 C23 146.2(12) . .
N2 Ru1 N5 C23 -98.2(2) . .
N1 Ru1 N5 C23 8.9(3) . .
Ru1 Ru1 N5 C23 173.3(2) 2 .
C25 N2 C1 C6 36.6(4) 2 .
Ru1 N2 C1 C6 -134.7(3) . .
C25 N2 C1 C2 -145.8(3) 2 .
Ru1 N2 C1 C2 42.9(4) . .
C6 C1 C2 C3 -2.7(5) . .
N2 C1 C2 C3 179.7(3) . .
C1 C2 C3 C4 0.9(6) . .
C1 C2 C3 Cl2 -178.8(3) . .
C1S C2S C3S C4S -163.6(14) . .
C2 C3 C4 C5 0.6(6) . .
Cl2 C3 C4 C5 -179.7(3) . .
C2S C3S C4S C5S 154(3) . .
C3 C4 C5 C6 -0.4(6) . .
C3 C4 C5 Cl1 177.3(3) . .
C3S C4S C5S C6S 142(5) . .
C4 C5 C6 C1 -1.3(6) . .
Cl1 C5 C6 C1 -179.0(3) . .
C2 C1 C6 C5 2.9(5) . .
N2 C1 C6 C5 -179.5(3) . .
C12 C7 C8 C9 0.7(6) . .
Cl4 C7 C8 C9 -178.5(3) . .
C7 C8 C9 C10 -0.3(6) . .
C7 C8 C9 Cl3 177.8(3) . .
C8 C9 C10 C11 0.0(5) . .
Cl3 C9 C10 C11 -178.1(3) . .
C9 C10 C11 C12 -0.1(5) . .
C9 C10 C11 N3 175.6(3) . .
C26 N3 C11 C10 67.7(4) 2 .
Ru1 N3 C11 C10 -108.1(3) . .
C26 N3 C11 C12 -116.6(4) 2 .
Ru1 N3 C11 C12 67.6(4) . .
C8 C7 C12 C11 -0.7(6) . .
Cl4 C7 C12 C11 178.4(3) . .
C10 C11 C12 C7 0.4(5) . .
N3 C11 C12 C7 -175.3(3) . .
Ru1 N1 C13 C14 -165.6(3) . .
Ru1 N1 C13 C18 3.9(5) . .
N1 C13 C14 C15 168.5(4) . .
C18 C13 C14 C15 -0.2(5) . .
N1 C13 C14 Cl5 -10.2(5) . .
C18 C13 C14 Cl5 -179.0(2) . .
C13 C14 C15 C16 -0.1(5) . .
Cl5 C14 C15 C16 178.7(2) . .
C14 C15 C16 C17 -0.2(5) . .
C14 C15 C16 Cl6 -178.7(3) . .
C15 C16 C17 C18 0.6(5) . .
Cl6 C16 C17 C18 179.2(2) . .
C16 C17 C18 N4 -177.3(3) . .
C16 C17 C18 C13 -0.9(5) . .
C26 N4 C18 C17 -15.0(5) . .
Ru1 N4 C18 C17 161.9(2) . .
C26 N4 C18 C13 168.4(3) . .
Ru1 N4 C18 C13 -14.7(4) . .
C14 C13 C18 C17 0.6(5) . .
N1 C13 C18 C17 -170.1(3) . .
C14 C13 C18 N4 177.4(3) . .
N1 C13 C18 N4 6.7(4) . .
C24 C19 C20 C21 0.0(5) . .
Cl7 C19 C20 C21 178.4(3) . .
C19 C20 C21 C22 -1.3(5) . .
C19 C20 C21 Cl8 178.9(3) . .
C20 C21 C22 C23 1.6(5) . .
Cl8 C21 C22 C23 -178.7(3) . .
C21 C22 C23 C24 -0.4(5) . .
C21 C22 C23 N5 -177.5(3) . .
C25 N5 C23 C24 56.4(4) . .
Ru1 N5 C23 C24 -109.4(3) . .
C25 N5 C23 C22 -126.6(3) . .
Ru1 N5 C23 C22 67.7(3) . .
C20 C19 C24 C23 1.1(5) . .
Cl7 C19 C24 C23 -177.3(2) . .
C22 C23 C24 C19 -0.9(5) . .
N5 C23 C24 C19 176.1(3) . .
C23 N5 C25 N2 -172.2(3) . 2
Ru1 N5 C25 N2 -6.2(4) . 2
C18 N4 C26 N3 171.6(3) . 2
Ru1 N4 C26 N3 -5.2(4) . 2
